data_7132019
loop_
_publ_author_name
'Zurakowski, Joseph A.'
'Drover, Marcus W.'

_publ_section_title
;
 Cooperative Bond Activations by a Tucked-In Iron Complex
;
_journal_name_full 'Chemical Communications'
_journal_paper_doi 10.1039/D3CC03325B
_journal_year 2023
_chemical_formula_moiety 'C24 H46 Fe P2'
_chemical_formula_sum 'C24 H46 Fe P2'
_chemical_formula_weight 452.40
_space_group_crystal_system triclinic
_space_group_IT_number 2
_space_group_name_Hall '-P 1'
_space_group_name_H-M_alt 'P -1'
_atom_sites_solution_hydrogens geom
_atom_sites_solution_primary dual
_audit_creation_date 2022-12-14
_audit_creation_method
;
Olex2 1.3
(compiled 2020.11.12 svn.r5f609507 for OlexSys, GUI svn.r6408)
;
_audit_update_record
;
2023-05-31 deposited with the CCDC.	2023-08-15 downloaded from the CCDC.
;
_cell_angle_alpha 82.946(9)
_cell_angle_beta 82.104(9)
_cell_angle_gamma 77.117(8)
_cell_formula_units_Z 2
_cell_length_a 8.3558(12)
_cell_length_b 9.4334(16)
_cell_length_c 16.5656(18)
_cell_measurement_reflns_used 9998
_cell_measurement_temperature 170.0
_cell_measurement_theta_max 28.29
_cell_measurement_theta_min 2.50
_cell_volume 1255.1(3)
_computing_cell_refinement 'SAINT V8.40B (?, 2016)'
_computing_data_reduction 'SAINT V8.40B (?, 2016)'
_computing_molecular_graphics 'Olex2 1.3 (Dolomanov et al., 2009)'
_computing_publication_material 'Olex2 1.3 (Dolomanov et al., 2009)'
_computing_structure_refinement 'SHELXL 2018/3 (Sheldrick, 2015)'
_computing_structure_solution 'SHELXT 2018/2 (Sheldrick, 2018)'
_diffrn_ambient_temperature 170.0
_diffrn_measured_fraction_theta_full 1.000
_diffrn_measured_fraction_theta_max 0.997
_diffrn_measurement_device_type 'Bruker APEX-II CCD'
_diffrn_measurement_method '\f and \w scans'
_diffrn_radiation_type MoK\a
_diffrn_radiation_wavelength 0.71073
_diffrn_reflns_av_R_equivalents 0.0547
_diffrn_reflns_av_unetI/netI 0.0227
_diffrn_reflns_Laue_measured_fraction_full 1.000
_diffrn_reflns_Laue_measured_fraction_max 0.997
_diffrn_reflns_limit_h_max 11
_diffrn_reflns_limit_h_min -11
_diffrn_reflns_limit_k_max 12
_diffrn_reflns_limit_k_min -12
_diffrn_reflns_limit_l_max 22
_diffrn_reflns_limit_l_min -22
_diffrn_reflns_number 80991
_diffrn_reflns_point_group_measured_fraction_full 1.000
_diffrn_reflns_point_group_measured_fraction_max 0.997
_diffrn_reflns_theta_full 25.242
_diffrn_reflns_theta_max 28.326
_diffrn_reflns_theta_min 2.225
_diffrn_source_current 1.4
_diffrn_source_power 0.07
_diffrn_source_voltage 50.0
_diffrn_standards_number 0
_exptl_absorpt_coefficient_mu 0.735
_exptl_absorpt_correction_T_max 0.7457
_exptl_absorpt_correction_T_min 0.6966
_exptl_absorpt_correction_type multi-scan
_exptl_absorpt_process_details
;
SADABS-2016/2 (Bruker,2016/2) was used for absorption correction.
wR2(int) was 0.0971 before and 0.0578 after correction.
The Ratio of minimum to maximum transmission is 0.9342.
The \l/2 correction factor is Not present.
;
_exptl_crystal_colour 'clear orangish orange'
_exptl_crystal_colour_lustre clear
_exptl_crystal_colour_modifier orangish
_exptl_crystal_colour_primary orange
_exptl_crystal_density_diffrn 1.197
_exptl_crystal_description block
_exptl_crystal_F_000 492
_exptl_crystal_size_max 0.17
_exptl_crystal_size_mid 0.07
_exptl_crystal_size_min 0.03
_refine_diff_density_max 0.318
_refine_diff_density_min -0.296
_refine_diff_density_rms 0.049
_refine_ls_extinction_method none
_refine_ls_goodness_of_fit_ref 1.065
_refine_ls_hydrogen_treatment constr
_refine_ls_matrix_type full
_refine_ls_number_parameters 252
_refine_ls_number_reflns 6237
_refine_ls_number_restraints 0
_refine_ls_restrained_S_all 1.065
_refine_ls_R_factor_all 0.0369
_refine_ls_R_factor_gt 0.0283
_refine_ls_shift/su_max 0.000
_refine_ls_shift/su_mean 0.000
_refine_ls_structure_factor_coef Fsqd
_refine_ls_weighting_details 'w=1/[\s^2^(Fo^2^)+(0.0252P)^2^+0.6614P] where P=(Fo^2^+2Fc^2^)/3'
_refine_ls_weighting_scheme calc
_refine_ls_wR_factor_gt 0.0657
_refine_ls_wR_factor_ref 0.0704
_reflns_Friedel_coverage 0.000
_reflns_number_gt 5346
_reflns_number_total 6237
_reflns_threshold_expression 'I > 2\s(I)'
_cod_data_source_file d3cc03325b3.cif
_cod_data_source_block 2
_cod_database_code 7132019
_shelx_shelxl_version_number 2018/3
_shelx_space_group_comment
;
The symmetry employed for this shelxl refinement is uniquely defined
by the following loop, which should always be used as a source of
symmetry information in preference to the above space-group names.
They are only intended as comments.
;
_shelx_estimated_absorpt_t_max 0.978
_shelx_estimated_absorpt_t_min 0.885
_olex2_refinement_description
;
1. Fixed Uiso
 At 1.2 times of:
  All C(H,H) groups
 At 1.5 times of:
  All C(H,H,H) groups
2.a Secondary CH2 refined with riding coordinates:
 C19(H19A,H19B), C14(H14A,H14B), C20(H20A,H20B), C13(H13A,H13B), C16(H16A,
 H16B), C12(H12A,H12B), C11(H11A,H11B), C17(H17A,H17B), C22(H22A,H22B),
 C23(H23A,H23B), C1(H1A,H1B)
2.b Idealised Me refined as rotating group:
 C21(H21A,H21B,H21C), C9(H9A,H9B,H9C), C10(H10A,H10B,H10C), C8(H8A,H8B,H8C),
 C15(H15A,H15B,H15C), C24(H24A,H24B,H24C), C18(H18A,H18B,H18C), C7(H7A,H7B,H7C)
;
_olex2_submission_special_instructions 'No special instructions were received'

loop_
_space_group_symop_operation_xyz
'x, y, z'
'-x, -y, -z'

loop_
_atom_site_label
_atom_site_type_symbol
_atom_site_fract_x
_atom_site_fract_y
_atom_site_fract_z
_atom_site_U_iso_or_equiv
_atom_site_adp_type
_atom_site_occupancy
_atom_site_site_symmetry_order
_atom_site_calc_flag
_atom_site_refinement_flags_posn
_atom_site_refinement_flags_adp
_atom_site_refinement_flags_occupancy
_atom_site_disorder_assembly
_atom_site_disorder_group
Fe1 Fe 0.44912(2) 0.25344(2) 0.24529(2) 0.01869(6) Uani 1 1 d . . . . .
P1 P 0.22991(4) 0.40518(4) 0.21063(2) 0.01915(8) Uani 1 1 d . . . . .
P2 P 0.29110(4) 0.16794(4) 0.34434(2) 0.01891(8) Uani 1 1 d . . . . .
C19 C 0.22693(19) 0.60379(16) 0.19479(10) 0.0256(3) Uani 1 1 d . . . . .
H19A H 0.281874 0.628203 0.238962 0.031 Uiso 1 1 calc R U . . .
H19B H 0.295356 0.622590 0.142500 0.031 Uiso 1 1 calc R U . . .
C14 C 0.2628(2) 0.36234(17) 0.46733(10) 0.0294(3) Uani 1 1 d . . . . .
H14A H 0.329534 0.417639 0.426469 0.035 Uiso 1 1 calc R U . . .
H14B H 0.144922 0.402088 0.460458 0.035 Uiso 1 1 calc R U . . .
C20 C 0.05928(19) 0.70992(16) 0.19258(10) 0.0292(3) Uani 1 1 d . . . . .
H20A H -0.003456 0.680455 0.153242 0.035 Uiso 1 1 calc R U . . .
H20B H -0.004672 0.704210 0.247383 0.035 Uiso 1 1 calc R U . . .
C13 C 0.3066(2) 0.20168(16) 0.45080(9) 0.0249(3) Uani 1 1 d . . . . .
H13A H 0.232383 0.148830 0.488625 0.030 Uiso 1 1 calc R U . . .
H13B H 0.420993 0.160001 0.463520 0.030 Uiso 1 1 calc R U . . .
C16 C 0.29727(19) -0.03074(16) 0.35897(9) 0.0254(3) Uani 1 1 d . . . . .
H16A H 0.284776 -0.061743 0.305618 0.030 Uiso 1 1 calc R U . . .
H16B H 0.408889 -0.080469 0.372853 0.030 Uiso 1 1 calc R U . . .
C3 C 0.67315(17) 0.11604(17) 0.26153(9) 0.0254(3) Uani 1 1 d . . . . .
C21 C 0.0777(2) 0.86683(17) 0.16780(12) 0.0355(4) Uani 1 1 d . . . . .
H21A H 0.139139 0.873331 0.113107 0.053 Uiso 1 1 calc R U . . .
H21B H 0.137902 0.897084 0.207216 0.053 Uiso 1 1 calc R U . . .
H21C H -0.031907 0.931060 0.167119 0.053 Uiso 1 1 calc R U . . .
C12 C 0.05121(18) 0.39823(16) 0.28976(9) 0.0242(3) Uani 1 1 d . . . . .
H12A H 0.046349 0.469353 0.329740 0.029 Uiso 1 1 calc R U . . .
H12B H -0.052670 0.424535 0.263808 0.029 Uiso 1 1 calc R U . . .
C5 C 0.59233(18) 0.18642(18) 0.13183(9) 0.0285(3) Uani 1 1 d . . . . .
C11 C 0.06949(18) 0.24372(16) 0.33376(9) 0.0243(3) Uani 1 1 d . . . . .
H11A H 0.026853 0.180786 0.301942 0.029 Uiso 1 1 calc R U . . .
H11B H 0.004879 0.246912 0.388519 0.029 Uiso 1 1 calc R U . . .
C17 C 0.1718(2) -0.08816(17) 0.42305(10) 0.0287(3) Uani 1 1 d . . . . .
H17A H 0.195247 -0.074075 0.478153 0.034 Uiso 1 1 calc R U . . .
H17B H 0.059852 -0.030168 0.414945 0.034 Uiso 1 1 calc R U . . .
C4 C 0.61679(18) 0.06796(17) 0.19437(10) 0.0268(3) Uani 1 1 d . . . . .
C22 C 0.14842(19) 0.38419(16) 0.11517(9) 0.0249(3) Uani 1 1 d . . . . .
H22A H 0.047721 0.461087 0.108498 0.030 Uiso 1 1 calc R U . . .
H22B H 0.231474 0.400267 0.068184 0.030 Uiso 1 1 calc R U . . .
C23 C 0.1062(2) 0.23581(17) 0.11229(10) 0.0280(3) Uani 1 1 d . . . . .
H23A H 0.200141 0.157701 0.128259 0.034 Uiso 1 1 calc R U . . .
H23B H 0.008882 0.226644 0.152443 0.034 Uiso 1 1 calc R U . . .
C1 C 0.59791(19) 0.36759(18) 0.30166(11) 0.0312(3) Uani 1 1 d . . . . .
H1A H 0.586805 0.473754 0.286025 0.037 Uiso 1 1 calc R U . . .
H1B H 0.616983 0.335907 0.359404 0.037 Uiso 1 1 calc R U . . .
C6 C 0.63162(18) 0.31069(18) 0.15869(10) 0.0278(3) Uani 1 1 d . . . . .
C9 C 0.6026(2) -0.08568(19) 0.18552(12) 0.0375(4) Uani 1 1 d . . . . .
H9A H 0.600381 -0.141594 0.239433 0.056 Uiso 1 1 calc R U . . .
H9B H 0.697730 -0.132159 0.149385 0.056 Uiso 1 1 calc R U . . .
H9C H 0.500557 -0.083229 0.161975 0.056 Uiso 1 1 calc R U . . .
C10 C 0.7296(2) 0.0246(2) 0.33698(11) 0.0350(4) Uani 1 1 d . . . . .
H10A H 0.718974 0.087274 0.381254 0.053 Uiso 1 1 calc R U . . .
H10B H 0.845475 -0.024842 0.325534 0.053 Uiso 1 1 calc R U . . .
H10C H 0.661406 -0.048414 0.353499 0.053 Uiso 1 1 calc R U . . .
C2 C 0.67703(18) 0.27075(17) 0.24157(10) 0.0271(3) Uani 1 1 d . . . . .
C8 C 0.5537(2) 0.1733(2) 0.04738(10) 0.0415(4) Uani 1 1 d . . . . .
H8A H 0.474060 0.109947 0.051087 0.062 Uiso 1 1 calc R U . . .
H8B H 0.655390 0.131038 0.014023 0.062 Uiso 1 1 calc R U . . .
H8C H 0.506414 0.270301 0.021992 0.062 Uiso 1 1 calc R U . . .
C15 C 0.2934(3) 0.3849(2) 0.55293(12) 0.0464(5) Uani 1 1 d . . . . .
H15A H 0.261348 0.489129 0.560861 0.070 Uiso 1 1 calc R U . . .
H15B H 0.410939 0.349614 0.559316 0.070 Uiso 1 1 calc R U . . .
H15C H 0.227644 0.330473 0.593694 0.070 Uiso 1 1 calc R U . . .
C24 C 0.0691(3) 0.2149(2) 0.02750(11) 0.0394(4) Uani 1 1 d . . . . .
H24A H 0.166046 0.221525 -0.012256 0.059 Uiso 1 1 calc R U . . .
H24B H -0.025056 0.291043 0.011802 0.059 Uiso 1 1 calc R U . . .
H24C H 0.042263 0.118674 0.028453 0.059 Uiso 1 1 calc R U . . .
C18 C 0.1735(3) -0.24794(19) 0.41953(13) 0.0455(5) Uani 1 1 d . . . . .
H18A H 0.146133 -0.262246 0.365844 0.068 Uiso 1 1 calc R U . . .
H18B H 0.091761 -0.278824 0.462424 0.068 Uiso 1 1 calc R U . . .
H18C H 0.283597 -0.306272 0.428050 0.068 Uiso 1 1 calc R U . . .
C7 C 0.6365(2) 0.4555(2) 0.11019(12) 0.0406(4) Uani 1 1 d . . . . .
H7A H 0.552941 0.476685 0.071813 0.061 Uiso 1 1 calc R U . . .
H7B H 0.746211 0.451918 0.079626 0.061 Uiso 1 1 calc R U . . .
H7C H 0.613605 0.532387 0.147517 0.061 Uiso 1 1 calc R U . . .

loop_
_atom_site_aniso_label
_atom_site_aniso_U_11
_atom_site_aniso_U_22
_atom_site_aniso_U_33
_atom_site_aniso_U_23
_atom_site_aniso_U_13
_atom_site_aniso_U_12
Fe1 0.01771(10) 0.02032(10) 0.01728(10) 0.00028(7) -0.00225(7) -0.00337(7)
P1 0.01935(17) 0.01880(16) 0.01857(17) 0.00033(13) -0.00297(13) -0.00308(13)
P2 0.02168(17) 0.01864(16) 0.01630(17) -0.00022(13) -0.00205(13) -0.00484(13)
C19 0.0259(7) 0.0214(7) 0.0290(8) -0.0008(6) -0.0032(6) -0.0051(6)
C14 0.0407(9) 0.0236(7) 0.0249(8) -0.0044(6) -0.0029(6) -0.0082(6)
C20 0.0291(8) 0.0217(7) 0.0350(9) -0.0023(6) -0.0038(6) -0.0018(6)
C13 0.0348(8) 0.0212(7) 0.0192(7) -0.0015(5) -0.0050(6) -0.0060(6)
C16 0.0302(8) 0.0211(7) 0.0249(7) -0.0038(6) 0.0011(6) -0.0069(6)
C3 0.0161(6) 0.0289(7) 0.0285(8) 0.0019(6) -0.0029(5) -0.0015(6)
C21 0.0367(9) 0.0220(7) 0.0452(10) -0.0007(7) -0.0033(8) -0.0025(7)
C12 0.0204(7) 0.0261(7) 0.0237(7) 0.0004(6) -0.0010(5) -0.0022(6)
C5 0.0212(7) 0.0368(8) 0.0227(7) -0.0026(6) 0.0022(6) 0.0007(6)
C11 0.0223(7) 0.0280(7) 0.0215(7) 0.0007(6) 0.0001(5) -0.0060(6)
C17 0.0345(8) 0.0241(7) 0.0273(8) -0.0004(6) 0.0015(6) -0.0101(6)
C4 0.0204(7) 0.0292(8) 0.0271(8) -0.0038(6) 0.0012(6) 0.0004(6)
C22 0.0290(7) 0.0234(7) 0.0218(7) 0.0002(5) -0.0074(6) -0.0030(6)
C23 0.0329(8) 0.0252(7) 0.0267(8) -0.0027(6) -0.0080(6) -0.0052(6)
C1 0.0287(8) 0.0325(8) 0.0359(9) -0.0026(7) -0.0076(7) -0.0117(7)
C6 0.0189(7) 0.0332(8) 0.0273(8) 0.0043(6) 0.0036(6) -0.0043(6)
C9 0.0355(9) 0.0320(9) 0.0427(10) -0.0115(7) -0.0002(7) -0.0007(7)
C10 0.0274(8) 0.0387(9) 0.0362(9) 0.0067(7) -0.0109(7) -0.0024(7)
C2 0.0176(7) 0.0324(8) 0.0316(8) 0.0019(6) -0.0035(6) -0.0083(6)
C8 0.0394(10) 0.0564(12) 0.0236(8) -0.0077(8) 0.0008(7) 0.0004(8)
C15 0.0675(14) 0.0374(10) 0.0379(10) -0.0152(8) -0.0150(9) -0.0072(9)
C24 0.0525(11) 0.0352(9) 0.0335(9) -0.0095(7) -0.0155(8) -0.0057(8)
C18 0.0579(12) 0.0283(9) 0.0500(11) -0.0050(8) 0.0135(9) -0.0198(8)
C7 0.0302(9) 0.0425(10) 0.0416(10) 0.0132(8) 0.0049(7) -0.0062(7)

loop_
_atom_type_symbol
_atom_type_description
_atom_type_scat_dispersion_real
_atom_type_scat_dispersion_imag
_atom_type_scat_source
C C 0.0033 0.0016 'International Tables Vol C Tables 4.2.6.8 and 6.1.1.4'
H H 0.0000 0.0000 'International Tables Vol C Tables 4.2.6.8 and 6.1.1.4'
Fe Fe 0.3463 0.8444 'International Tables Vol C Tables 4.2.6.8 and 6.1.1.4'
P P 0.1023 0.0942 'International Tables Vol C Tables 4.2.6.8 and 6.1.1.4'

loop_
_geom_angle_atom_site_label_1
_geom_angle_atom_site_label_2
_geom_angle_atom_site_label_3
_geom_angle
_geom_angle_site_symmetry_1
_geom_angle_site_symmetry_3
_geom_angle_publ_flag
P1 Fe1 C5 105.95(4) . . ?
P1 Fe1 C4 135.85(4) . . ?
P1 Fe1 C1 109.40(5) . . ?
P2 Fe1 P1 86.714(19) . . ?
P2 Fe1 C5 138.79(5) . . ?
P2 Fe1 C4 106.96(5) . . ?
P2 Fe1 C1 105.88(5) . . ?
C3 Fe1 P1 171.75(4) . . ?
C3 Fe1 P2 101.12(5) . . ?
C3 Fe1 C5 66.42(6) . . ?
C3 Fe1 C4 39.35(6) . . ?
C3 Fe1 C1 71.15(6) . . ?
C3 Fe1 C6 69.46(6) . . ?
C5 Fe1 C1 106.30(6) . . ?
C4 Fe1 C5 38.46(6) . . ?
C4 Fe1 C1 106.72(6) . . ?
C6 Fe1 P1 102.73(5) . . ?
C6 Fe1 P2 170.55(4) . . ?
C6 Fe1 C5 39.16(7) . . ?
C6 Fe1 C4 66.55(6) . . ?
C6 Fe1 C1 70.80(7) . . ?
C2 Fe1 P1 132.67(5) . . ?
C2 Fe1 P2 129.52(5) . . ?
C2 Fe1 C3 42.83(6) . . ?
C2 Fe1 C5 68.64(7) . . ?
C2 Fe1 C4 68.96(6) . . ?
C2 Fe1 C1 40.04(7) . . ?
C2 Fe1 C6 42.58(6) . . ?
C19 P1 Fe1 119.91(5) . . ?
C12 P1 Fe1 111.44(5) . . ?
C12 P1 C19 101.75(7) . . ?
C22 P1 Fe1 118.75(5) . . ?
C22 P1 C19 99.21(7) . . ?
C22 P1 C12 103.20(7) . . ?
C13 P2 Fe1 119.14(5) . . ?
C16 P2 Fe1 119.29(5) . . ?
C16 P2 C13 99.93(7) . . ?
C16 P2 C11 101.72(7) . . ?
C11 P2 Fe1 111.73(5) . . ?
C11 P2 C13 102.34(7) . . ?
P1 C19 H19A 107.8 . . ?
P1 C19 H19B 107.8 . . ?
H19A C19 H19B 107.1 . . ?
C20 C19 P1 118.13(11) . . ?
C20 C19 H19A 107.8 . . ?
C20 C19 H19B 107.8 . . ?
H14A C14 H14B 107.8 . . ?
C13 C14 H14A 109.1 . . ?
C13 C14 H14B 109.1 . . ?
C15 C14 H14A 109.1 . . ?
C15 C14 H14B 109.1 . . ?
C15 C14 C13 112.65(14) . . ?
C19 C20 H20A 109.2 . . ?
C19 C20 H20B 109.2 . . ?
H20A C20 H20B 107.9 . . ?
C21 C20 C19 112.01(13) . . ?
C21 C20 H20A 109.2 . . ?
C21 C20 H20B 109.2 . . ?
P2 C13 H13A 108.6 . . ?
P2 C13 H13B 108.6 . . ?
C14 C13 P2 114.84(10) . . ?
C14 C13 H13A 108.6 . . ?
C14 C13 H13B 108.6 . . ?
H13A C13 H13B 107.5 . . ?
P2 C16 H16A 107.6 . . ?
P2 C16 H16B 107.6 . . ?
H16A C16 H16B 107.0 . . ?
C17 C16 P2 118.88(10) . . ?
C17 C16 H16A 107.6 . . ?
C17 C16 H16B 107.6 . . ?
C4 C3 Fe1 74.40(8) . . ?
C4 C3 C10 126.98(15) . . ?
C4 C3 C2 107.61(13) . . ?
C10 C3 Fe1 129.34(11) . . ?
C2 C3 Fe1 64.33(8) . . ?
C2 C3 C10 125.30(15) . . ?
C20 C21 H21A 109.5 . . ?
C20 C21 H21B 109.5 . . ?
C20 C21 H21C 109.5 . . ?
H21A C21 H21B 109.5 . . ?
H21A C21 H21C 109.5 . . ?
H21B C21 H21C 109.5 . . ?
P1 C12 H12A 109.8 . . ?
P1 C12 H12B 109.8 . . ?
H12A C12 H12B 108.2 . . ?
C11 C12 P1 109.39(10) . . ?
C11 C12 H12A 109.8 . . ?
C11 C12 H12B 109.8 . . ?
C4 C5 Fe1 70.59(9) . . ?
C4 C5 C8 124.37(16) . . ?
C6 C5 Fe1 66.37(8) . . ?
C6 C5 C4 109.08(14) . . ?
C6 C5 C8 126.07(15) . . ?
C8 C5 Fe1 135.47(12) . . ?
P2 C11 H11A 109.9 . . ?
P2 C11 H11B 109.9 . . ?
C12 C11 P2 108.89(10) . . ?
C12 C11 H11A 109.9 . . ?
C12 C11 H11B 109.9 . . ?
H11A C11 H11B 108.3 . . ?
C16 C17 H17A 108.9 . . ?
C16 C17 H17B 108.9 . . ?
H17A C17 H17B 107.8 . . ?
C18 C17 C16 113.19(13) . . ?
C18 C17 H17A 108.9 . . ?
C18 C17 H17B 108.9 . . ?
C3 C4 Fe1 66.25(8) . . ?
C3 C4 C5 108.62(14) . . ?
C3 C4 C9 126.43(15) . . ?
C5 C4 Fe1 70.95(9) . . ?
C5 C4 C9 124.64(15) . . ?
C9 C4 Fe1 133.76(11) . . ?
P1 C22 H22A 108.6 . . ?
P1 C22 H22B 108.6 . . ?
H22A C22 H22B 107.6 . . ?
C23 C22 P1 114.55(10) . . ?
C23 C22 H22A 108.6 . . ?
C23 C22 H22B 108.6 . . ?
C22 C23 H23A 109.2 . . ?
C22 C23 H23B 109.2 . . ?
H23A C23 H23B 107.9 . . ?
C24 C23 C22 112.18(13) . . ?
C24 C23 H23A 109.2 . . ?
C24 C23 H23B 109.2 . . ?
Fe1 C1 H1A 117.7 . . ?
Fe1 C1 H1B 117.7 . . ?
H1A C1 H1B 114.8 . . ?
C2 C1 Fe1 60.97(8) . . ?
C2 C1 H1A 117.7 . . ?
C2 C1 H1B 117.7 . . ?
C5 C6 Fe1 74.46(9) . . ?
C5 C6 C2 107.64(14) . . ?
C5 C6 C7 127.26(15) . . ?
C2 C6 Fe1 64.22(8) . . ?
C2 C6 C7 125.01(16) . . ?
C7 C6 Fe1 129.03(11) . . ?
C4 C9 H9A 109.5 . . ?
C4 C9 H9B 109.5 . . ?
C4 C9 H9C 109.5 . . ?
H9A C9 H9B 109.5 . . ?
H9A C9 H9C 109.5 . . ?
H9B C9 H9C 109.5 . . ?
C3 C10 H10A 109.5 . . ?
C3 C10 H10B 109.5 . . ?
C3 C10 H10C 109.5 . . ?
H10A C10 H10B 109.5 . . ?
H10A C10 H10C 109.5 . . ?
H10B C10 H10C 109.5 . . ?
C3 C2 Fe1 72.84(8) . . ?
C1 C2 Fe1 78.99(9) . . ?
C1 C2 C3 117.07(14) . . ?
C1 C2 C6 116.87(14) . . ?
C6 C2 Fe1 73.20(9) . . ?
C6 C2 C3 106.93(14) . . ?
C5 C8 H8A 109.5 . . ?
C5 C8 H8B 109.5 . . ?
C5 C8 H8C 109.5 . . ?
H8A C8 H8B 109.5 . . ?
H8A C8 H8C 109.5 . . ?
H8B C8 H8C 109.5 . . ?
C14 C15 H15A 109.5 . . ?
C14 C15 H15B 109.5 . . ?
C14 C15 H15C 109.5 . . ?
H15A C15 H15B 109.5 . . ?
H15A C15 H15C 109.5 . . ?
H15B C15 H15C 109.5 . . ?
C23 C24 H24A 109.5 . . ?
C23 C24 H24B 109.5 . . ?
C23 C24 H24C 109.5 . . ?
H24A C24 H24B 109.5 . . ?
H24A C24 H24C 109.5 . . ?
H24B C24 H24C 109.5 . . ?
C17 C18 H18A 109.5 . . ?
C17 C18 H18B 109.5 . . ?
C17 C18 H18C 109.5 . . ?
H18A C18 H18B 109.5 . . ?
H18A C18 H18C 109.5 . . ?
H18B C18 H18C 109.5 . . ?
C6 C7 H7A 109.5 . . ?
C6 C7 H7B 109.5 . . ?
C6 C7 H7C 109.5 . . ?
H7A C7 H7B 109.5 . . ?
H7A C7 H7C 109.5 . . ?
H7B C7 H7C 109.5 . . ?

loop_
_geom_bond_atom_site_label_1
_geom_bond_atom_site_label_2
_geom_bond_distance
_geom_bond_site_symmetry_2
_geom_bond_publ_flag
Fe1 P1 2.1568(5) . ?
Fe1 P2 2.1542(5) . ?
Fe1 C3 2.0560(14) . ?
Fe1 C5 2.1682(15) . ?
Fe1 C4 2.1635(15) . ?
Fe1 C1 2.1772(16) . ?
Fe1 C6 2.0618(15) . ?
Fe1 C2 1.9393(15) . ?
P1 C19 1.8547(15) . ?
P1 C12 1.8539(15) . ?
P1 C22 1.8537(15) . ?
P2 C13 1.8568(15) . ?
P2 C16 1.8501(15) . ?
P2 C11 1.8544(15) . ?
C19 H19A 0.9900 . ?
C19 H19B 0.9900 . ?
C19 C20 1.532(2) . ?
C14 H14A 0.9900 . ?
C14 H14B 0.9900 . ?
C14 C13 1.527(2) . ?
C14 C15 1.523(2) . ?
C20 H20A 0.9900 . ?
C20 H20B 0.9900 . ?
C20 C21 1.523(2) . ?
C13 H13A 0.9900 . ?
C13 H13B 0.9900 . ?
C16 H16A 0.9900 . ?
C16 H16B 0.9900 . ?
C16 C17 1.525(2) . ?
C3 C4 1.424(2) . ?
C3 C10 1.498(2) . ?
C3 C2 1.463(2) . ?
C21 H21A 0.9800 . ?
C21 H21B 0.9800 . ?
C21 H21C 0.9800 . ?
C12 H12A 0.9900 . ?
C12 H12B 0.9900 . ?
C12 C11 1.533(2) . ?
C5 C4 1.427(2) . ?
C5 C6 1.421(2) . ?
C5 C8 1.504(2) . ?
C11 H11A 0.9900 . ?
C11 H11B 0.9900 . ?
C17 H17A 0.9900 . ?
C17 H17B 0.9900 . ?
C17 C18 1.512(2) . ?
C4 C9 1.507(2) . ?
C22 H22A 0.9900 . ?
C22 H22B 0.9900 . ?
C22 C23 1.525(2) . ?
C23 H23A 0.9900 . ?
C23 H23B 0.9900 . ?
C23 C24 1.524(2) . ?
C1 H1A 0.9900 . ?
C1 H1B 0.9900 . ?
C1 C2 1.427(2) . ?
C6 C2 1.457(2) . ?
C6 C7 1.503(2) . ?
C9 H9A 0.9800 . ?
C9 H9B 0.9800 . ?
C9 H9C 0.9800 . ?
C10 H10A 0.9800 . ?
C10 H10B 0.9800 . ?
C10 H10C 0.9800 . ?
C8 H8A 0.9800 . ?
C8 H8B 0.9800 . ?
C8 H8C 0.9800 . ?
C15 H15A 0.9800 . ?
C15 H15B 0.9800 . ?
C15 H15C 0.9800 . ?
C24 H24A 0.9800 . ?
C24 H24B 0.9800 . ?
C24 H24C 0.9800 . ?
C18 H18A 0.9800 . ?
C18 H18B 0.9800 . ?
C18 H18C 0.9800 . ?
C7 H7A 0.9800 . ?
C7 H7B 0.9800 . ?
C7 H7C 0.9800 . ?

loop_
_geom_torsion_atom_site_label_1
_geom_torsion_atom_site_label_2
_geom_torsion_atom_site_label_3
_geom_torsion_atom_site_label_4
_geom_torsion
_geom_torsion_site_symmetry_1
_geom_torsion_site_symmetry_2
_geom_torsion_site_symmetry_3
_geom_torsion_site_symmetry_4
_geom_torsion_publ_flag
Fe1 P1 C19 C20 -164.24(10) . . . . ?
Fe1 P1 C12 C11 -30.28(11) . . . . ?
Fe1 P1 C22 C23 57.79(13) . . . . ?
Fe1 P2 C13 C14 62.66(13) . . . . ?
Fe1 P2 C16 C17 -173.24(10) . . . . ?
Fe1 P2 C11 C12 -30.37(11) . . . . ?
Fe1 C3 C4 C5 58.36(11) . . . . ?
Fe1 C3 C4 C9 -127.91(15) . . . . ?
Fe1 C3 C2 C1 67.53(12) . . . . ?
Fe1 C3 C2 C6 -65.79(10) . . . . ?
Fe1 C5 C4 C3 -55.53(10) . . . . ?
Fe1 C5 C4 C9 130.60(15) . . . . ?
Fe1 C5 C6 C2 55.80(10) . . . . ?
Fe1 C5 C6 C7 -127.57(16) . . . . ?
Fe1 C1 C2 C3 -64.09(11) . . . . ?
Fe1 C1 C2 C6 64.62(12) . . . . ?
Fe1 C6 C2 C3 65.55(10) . . . . ?
Fe1 C6 C2 C1 -67.88(12) . . . . ?
P1 C19 C20 C21 -172.27(12) . . . . ?
P1 C12 C11 P2 36.51(12) . . . . ?
P1 C22 C23 C24 -169.94(12) . . . . ?
P2 C16 C17 C18 171.06(13) . . . . ?
C19 P1 C12 C11 -159.24(10) . . . . ?
C19 P1 C22 C23 -170.52(11) . . . . ?
C13 P2 C16 C17 55.07(14) . . . . ?
C13 P2 C11 C12 98.22(11) . . . . ?
C16 P2 C13 C14 -165.55(12) . . . . ?
C16 P2 C11 C12 -158.74(10) . . . . ?
C12 P1 C19 C20 -40.85(14) . . . . ?
C12 P1 C22 C23 -66.06(12) . . . . ?
C5 C6 C2 Fe1 -62.24(11) . . . . ?
C5 C6 C2 C3 3.31(16) . . . . ?
C5 C6 C2 C1 -130.12(15) . . . . ?
C11 P2 C13 C14 -61.11(13) . . . . ?
C11 P2 C16 C17 -49.87(14) . . . . ?
C4 C3 C2 Fe1 62.25(10) . . . . ?
C4 C3 C2 C1 129.78(14) . . . . ?
C4 C3 C2 C6 -3.54(16) . . . . ?
C4 C5 C6 Fe1 -57.64(11) . . . . ?
C4 C5 C6 C2 -1.85(17) . . . . ?
C4 C5 C6 C7 174.78(15) . . . . ?
C22 P1 C19 C20 64.81(13) . . . . ?
C22 P1 C12 C11 98.24(11) . . . . ?
C6 C5 C4 Fe1 55.14(10) . . . . ?
C6 C5 C4 C3 -0.39(17) . . . . ?
C6 C5 C4 C9 -174.25(14) . . . . ?
C10 C3 C4 Fe1 127.85(16) . . . . ?
C10 C3 C4 C5 -173.78(14) . . . . ?
C10 C3 C4 C9 -0.1(3) . . . . ?
C10 C3 C2 Fe1 -121.43(15) . . . . ?
C10 C3 C2 C1 -53.9(2) . . . . ?
C10 C3 C2 C6 172.78(14) . . . . ?
C2 C3 C4 Fe1 -55.90(10) . . . . ?
C2 C3 C4 C5 2.46(16) . . . . ?
C2 C3 C4 C9 176.18(14) . . . . ?
C8 C5 C4 Fe1 -132.44(16) . . . . ?
C8 C5 C4 C3 172.03(14) . . . . ?
C8 C5 C4 C9 -1.8(2) . . . . ?
C8 C5 C6 Fe1 130.10(16) . . . . ?
C8 C5 C6 C2 -174.10(15) . . . . ?
C8 C5 C6 C7 2.5(3) . . . . ?
C15 C14 C13 P2 -174.48(13) . . . . ?
C7 C6 C2 Fe1 121.03(15) . . . . ?
C7 C6 C2 C3 -173.42(14) . . . . ?
C7 C6 C2 C1 53.2(2) . . . . ?
